data_7001470
loop_
_publ_author_name
'Wuttke, Stefan'
'Lehmann, Anja'
'Scholz, Gudrun'
'Feist, Michael'
'Dimitrov, Anton'
'Troyanov, Sergey I.'
'Kemnitz, Erhard'

_publ_section_title
;
 Investigation of the fluorolysis of magnesium methoxide
;
_journal_issue 24
_journal_name_full 'Dalton Transactions'
_journal_page_first 4729
_journal_page_last 4734
_journal_paper_doi 10.1039/b901030k
_journal_year 2009
_chemical_formula_sum 'C22.2 H80.8 Mg4 O22.2'
_chemical_formula_weight 800.60
_chemical_name_systematic
;
?
;
_space_group_IT_number 68
_symmetry_cell_setting orthorhombic
_symmetry_space_group_name_Hall '-C 2a 2ac'
_symmetry_space_group_name_H-M 'C c c a :2'
_atom_sites_solution_hydrogens geom
_atom_sites_solution_primary direct
_atom_sites_solution_secondary difmap
_audit_creation_method SHELXL-97
_cell_angle_alpha 90.00
_cell_angle_beta 90.00
_cell_angle_gamma 90.00
_cell_formula_units_Z 16
_cell_length_a 24.0550(10)
_cell_length_b 31.7790(10)
_cell_length_c 23.4540(10)
_cell_measurement_reflns_used 5000
_cell_measurement_temperature 100(2)
_cell_measurement_theta_max 27
_cell_measurement_theta_min 5
_cell_volume 17929.3(12)
_computing_structure_refinement 'SHELXL-97 (Sheldrick, 1997)'
_computing_structure_solution 'SHELXS-97 (Sheldrick, 1990)'
_diffrn_ambient_temperature 100(2)
_diffrn_measured_fraction_theta_full 0.998
_diffrn_measured_fraction_theta_max 0.998
_diffrn_measurement_device_type IPDS(Stoe)
_diffrn_radiation_monochromator graphite
_diffrn_radiation_source 'fine-focus sealed tube'
_diffrn_radiation_type MoK\a
_diffrn_radiation_wavelength 0.71073
_diffrn_reflns_av_R_equivalents 0.0694
_diffrn_reflns_av_sigmaI/netI 0.0362
_diffrn_reflns_limit_h_max 32
_diffrn_reflns_limit_h_min -32
_diffrn_reflns_limit_k_max 38
_diffrn_reflns_limit_k_min -42
_diffrn_reflns_limit_l_max 31
_diffrn_reflns_limit_l_min -28
_diffrn_reflns_number 84144
_diffrn_reflns_theta_full 28.70
_diffrn_reflns_theta_max 28.70
_diffrn_reflns_theta_min 2.27
_exptl_absorpt_coefficient_mu 0.151
_exptl_absorpt_correction_T_max 0.9712
_exptl_absorpt_correction_T_min 0.9484
_exptl_absorpt_correction_type numerical
_exptl_absorpt_process_details X-RED(Stoe)
_exptl_crystal_colour colorless
_exptl_crystal_density_diffrn 1.186
_exptl_crystal_density_method 'not measured'
_exptl_crystal_description block
_exptl_crystal_F_000 7034
_exptl_crystal_size_max 0.60
_exptl_crystal_size_mid 0.30
_exptl_crystal_size_min 0.25
_refine_diff_density_max 0.625
_refine_diff_density_min -0.535
_refine_diff_density_rms 0.058
_refine_ls_extinction_method none
_refine_ls_goodness_of_fit_ref 1.098
_refine_ls_hydrogen_treatment mixed
_refine_ls_matrix_type full
_refine_ls_number_parameters 631
_refine_ls_number_reflns 11576
_refine_ls_number_restraints 2
_refine_ls_restrained_S_all 1.098
_refine_ls_R_factor_all 0.1049
_refine_ls_R_factor_gt 0.0811
_refine_ls_shift/su_max 0.028
_refine_ls_shift/su_mean 0.001
_refine_ls_structure_factor_coef Fsqd
_refine_ls_weighting_details 'calc w=1/[\s^2^(Fo^2^)+(0.0700P)^2^+46.0000P] where P=(Fo^2^+2Fc^2^)/3'
_refine_ls_weighting_scheme calc
_refine_ls_wR_factor_gt 0.1982
_refine_ls_wR_factor_ref 0.2105
_reflns_number_gt 8709
_reflns_number_total 11576
_reflns_threshold_expression >2sigma(I)
_cod_data_source_file b901030k.txt
_cod_data_source_block mgome4n
_cod_depositor_comments
;
The following automatic conversions were performed:
'_symmetry_cell_setting' value 'Orthorhombic' changed to 'orthorhombic'
according to '/home/saulius/struct/CIF-dictionaries/cif_core.dic'
dictionary named 'cif_core.dic' version 2.4.1 from 2010-06-29.

Automatic conversion script
Id: cif_fix_enum 1527 2010-12-29 10:47:43Z saulius 
;
_cod_original_sg_symbol_H-M Ccca
_cod_original_formula_sum 'C22.20 H80.80 Mg4 O22.20'
_cod_database_code 7001470

loop_
_symmetry_equiv_pos_as_xyz
'x, y, z'
'-x+1/2, -y, z'
'-x, y, -z+1/2'
'x+1/2, -y, -z+1/2'
'x+1/2, y+1/2, z'
'-x+1, -y+1/2, z'
'-x+1/2, y+1/2, -z+1/2'
'x+1, -y+1/2, -z+1/2'
'-x, -y, -z'
'x-1/2, y, -z'
'x, -y, z-1/2'
'-x-1/2, y, z-1/2'
'-x+1/2, -y+1/2, -z'
'x, y+1/2, -z'
'x+1/2, -y+1/2, z-1/2'
'-x, y+1/2, z-1/2'

loop_
_atom_site_label
_atom_site_type_symbol
_atom_site_fract_x
_atom_site_fract_y
_atom_site_fract_z
_atom_site_U_iso_or_equiv
_atom_site_adp_type
_atom_site_occupancy
_atom_site_symmetry_multiplicity
_atom_site_calc_flag
_atom_site_refinement_flags
_atom_site_disorder_assembly
_atom_site_disorder_group
Mg1 Mg 0.19805(4) 0.03187(3) 0.58776(4) 0.0297(2) Uani 1 1 d . . .
Mg2 Mg 0.20844(3) -0.03913(3) 0.49746(3) 0.0290(2) Uani 1 1 d . . .
Mg3 Mg 0.04563(3) 0.21365(3) 0.79565(4) 0.0337(2) Uani 1 1 d . . .
Mg4 Mg 0.04803(3) 0.21519(2) 1.20497(3) 0.02007(17) Uani 1 1 d . . .
O1 O 0.21470(7) -0.03191(5) 0.58621(7) 0.0273(4) Uani 1 1 d . . .
O2 O 0.20766(7) 0.02689(6) 0.49929(7) 0.0308(4) Uani 1 1 d . . .
O3 O 0.11406(9) 0.02232(7) 0.58393(11) 0.0525(6) Uani 1 1 d . . .
O4 O 0.20115(9) 0.09710(6) 0.57422(11) 0.0449(5) Uani 1 1 d . . .
H4 H 0.2265(15) 0.1003(12) 0.5496(16) 0.054 Uiso 1 1 d . . .
O5 O 0.19574(14) 0.03989(8) 0.67595(10) 0.0632(8) Uani 1 1 d D . .
H5 H 0.2079(19) 0.0239(12) 0.6978(16) 0.076 Uiso 1 1 d D . .
O6 O 0.22268(7) -0.10280(6) 0.49975(8) 0.0377(5) Uani 1 1 d . . .
O7 O 0.12235(8) -0.03677(7) 0.51071(10) 0.0428(5) Uani 1 1 d . . .
H7 H 0.1188(15) -0.0161(12) 0.5353(15) 0.051 Uiso 1 1 d . . .
O8 O 0.19822(13) -0.04048(10) 0.40953(9) 0.0737(10) Uani 1 1 d . . .
H8 H 0.219(2) -0.0327(16) 0.394(2) 0.088 Uiso 1 1 d . . .
O9 O 0.04145(7) 0.22175(6) 0.70705(7) 0.0325(4) Uani 1 1 d . . .
O10 O 0.03519(10) 0.15120(8) 0.78626(13) 0.0587(7) Uani 1 1 d . . .
H10 H 0.012(4) 0.149(2) 0.761(4) 0.070 Uiso 0.50 1 d P . .
O11 O 0.13334(8) 0.20809(8) 0.80077(10) 0.0484(6) Uani 1 1 d . . .
H11 H 0.1509(16) 0.2166(12) 0.8382(16) 0.058 Uiso 1 1 d . . .
O12 O 0.05064(13) 0.20940(12) 0.88457(11) 0.0699(10) Uani 1 1 d . . .
H12 H 0.0339(19) 0.2194(15) 0.900(2) 0.065(16) Uiso 1 1 d . . .
O13 O 0.03749(6) 0.28088(5) 1.20697(6) 0.0195(3) Uani 1 1 d . . .
O14 O 0.13123(7) 0.22195(6) 1.21477(8) 0.0327(4) Uani 1 1 d . . .
H14 H 0.1368(18) 0.2500 1.2500 0.039 Uiso 1 2 d S . .
O15 O 0.05079(9) 0.21039(7) 1.11617(8) 0.0387(5) Uani 1 1 d . . .
H15 H 0.0362(18) 0.2244(14) 1.0892(19) 0.078(14) Uiso 1 1 d . . .
O16 O 0.05283(8) 0.14896(6) 1.20422(9) 0.0372(4) Uani 1 1 d . . .
H16 H 0.0355(19) 0.1340(15) 1.177(2) 0.087(15) Uiso 1 1 d . . .
O17 O 0.25878(11) 0.14644(11) 0.91405(15) 0.0886(12) Uani 1 1 d . . .
H17 H 0.251(2) 0.1342(17) 0.941(2) 0.106 Uiso 1 1 d . . .
O18 O 0.19547(15) 0.21267(11) 0.89183(16) 0.0989(12) Uani 1 1 d . . .
O19 O 0.02604(17) 0.26411(14) 1.03800(15) 0.0394(9) Uani 0.50 1 d P . .
H19 H -0.005(4) 0.242(2) 1.003(2) 0.047 Uiso 0.50 1 d P . .
O20 O -0.0225(2) 0.22838(15) 0.96080(16) 0.0462(10) Uani 0.50 1 d P . .
O21 O 0.22151(16) 0.02008(13) 0.33315(14) 0.0342(8) Uani 0.50 1 d P . .
O22 O 0.2645(2) -0.01563(18) 0.25294(17) 0.0619(15) Uani 0.50 1 d P . .
H22 H 0.243(5) 0.008(3) 0.290(3) 0.074 Uiso 0.50 1 d P . .
O23 O 0.0655(3) -0.02061(19) 0.6700(3) 0.0599(16) Uani 0.50 1 d P . .
O23A O 0.0422(3) -0.0238(2) 0.6343(6) 0.095(3) Uani 0.50 1 d P . .
H23A H 0.065(3) -0.0101(19) 0.634(3) 0.115 Uiso 1 1 d . . .
O24 O 0.0174(5) -0.1024(3) 0.6122(6) 0.158(6) Uani 0.50 1 d PD . .
H24 H 0.022(8) -0.080(3) 0.628(7) 0.190 Uiso 0.50 1 d PD . .
O24A O -0.0035(2) -0.0842(2) 0.6604(4) 0.075(2) Uani 0.50 1 d P . .
H24A H 0.015(5) -0.071(3) 0.662(5) 0.090 Uiso 0.50 1 d P . .
C1 C 0.18532(13) -0.05886(9) 0.62375(11) 0.0392(6) Uani 1 1 d . . .
H1A H 0.1794 -0.0445 0.6602 0.059 Uiso 1 1 calc R . .
H1B H 0.2069 -0.0846 0.6301 0.059 Uiso 1 1 calc R . .
H1C H 0.1493 -0.0662 0.6069 0.059 Uiso 1 1 calc R . .
C2 C 0.17220(14) 0.04899(12) 0.46136(15) 0.0585(11) Uani 1 1 d . . .
H2A H 0.1617 0.0760 0.4784 0.088 Uiso 1 1 calc R . .
H2B H 0.1387 0.0323 0.4542 0.088 Uiso 1 1 calc R . .
H2C H 0.1917 0.0539 0.4253 0.088 Uiso 1 1 calc R . .
C3 C 0.07596(15) 0.05441(13) 0.5687(3) 0.0917(18) Uani 1 1 d . . .
H3A H 0.0492 0.0585 0.5996 0.138 Uiso 1 1 calc R . .
H3B H 0.0562 0.0462 0.5339 0.138 Uiso 1 1 calc R . .
H3C H 0.0962 0.0807 0.5619 0.138 Uiso 1 1 calc R . .
C4 C 0.1833(2) 0.13511(11) 0.5965(2) 0.0816(14) Uani 1 1 d . . .
H4A H 0.1478 0.1310 0.6163 0.122 Uiso 1 1 calc R . .
H4B H 0.1783 0.1555 0.5656 0.122 Uiso 1 1 calc R . .
H4C H 0.2110 0.1457 0.6235 0.122 Uiso 1 1 calc R . .
C5 C 0.1887(5) 0.0736(3) 0.7097(4) 0.085(3) Uani 0.50 1 d P . .
H5A H 0.1516 0.0855 0.7034 0.128 Uiso 0.50 1 calc PR . .
H5B H 0.2170 0.0948 0.7007 0.128 Uiso 0.50 1 calc PR . .
H5C H 0.1924 0.0650 0.7497 0.128 Uiso 0.50 1 calc PR . .
C5A C 0.1398(4) 0.0557(3) 0.7027(3) 0.075(3) Uani 0.50 1 d P . .
H5A1 H 0.1477 0.0723 0.7369 0.112 Uiso 0.50 1 calc PR . .
H5A2 H 0.1166 0.0315 0.7130 0.112 Uiso 0.50 1 calc PR . .
H5A3 H 0.1200 0.0732 0.6749 0.112 Uiso 0.50 1 calc PR . .
C6 C 0.18254(13) -0.13224(10) 0.51899(14) 0.0461(7) Uani 1 1 d . . .
H6A H 0.1473 -0.1177 0.5261 0.069 Uiso 1 1 calc R . .
H6B H 0.1955 -0.1454 0.5544 0.069 Uiso 1 1 calc R . .
H6C H 0.1771 -0.1539 0.4898 0.069 Uiso 1 1 calc R . .
C7 C 0.07126(15) -0.04819(19) 0.4871(3) 0.110(2) Uani 1 1 d . . .
H7A H 0.0647 -0.0318 0.4524 0.166 Uiso 1 1 calc R . .
H7B H 0.0416 -0.0425 0.5147 0.166 Uiso 1 1 calc R . .
H7C H 0.0717 -0.0783 0.4778 0.166 Uiso 1 1 calc R . .
C8 C 0.16660(19) -0.06915(16) 0.37855(15) 0.0815(16) Uani 1 1 d . . .
H8A H 0.1514 -0.0905 0.4044 0.122 Uiso 1 1 calc R . .
H8B H 0.1901 -0.0828 0.3499 0.122 Uiso 1 1 calc R . .
H8C H 0.1360 -0.0544 0.3596 0.122 Uiso 1 1 calc R . .
C9 C 0.07378(13) 0.19624(13) 0.67011(15) 0.0577(10) Uani 1 1 d . . .
H9A H 0.0583 0.1975 0.6315 0.086 Uiso 1 1 calc R . .
H9B H 0.0732 0.1671 0.6837 0.086 Uiso 1 1 calc R . .
H9C H 0.1122 0.2066 0.6696 0.086 Uiso 1 1 calc R . .
C10 C 0.0558(4) 0.11531(17) 0.8010(4) 0.208(6) Uani 1 1 d . . .
H10A H 0.0909 0.1198 0.8213 0.311 Uiso 1 1 calc R . .
H10B H 0.0625 0.0982 0.7669 0.311 Uiso 1 1 calc R . .
H10C H 0.0295 0.1007 0.8261 0.311 Uiso 1 1 calc R . .
C11 C 0.1795(3) 0.2063(4) 0.7615(4) 0.069(2) Uani 0.50 1 d P . .
H11A H 0.1992 0.1796 0.7663 0.103 Uiso 0.50 1 calc PR . .
H11B H 0.2050 0.2297 0.7693 0.103 Uiso 0.50 1 calc PR . .
H11C H 0.1656 0.2085 0.7223 0.103 Uiso 0.50 1 calc PR . .
C11A C 0.1654(4) 0.1703(4) 0.7778(5) 0.096(4) Uani 0.50 1 d P . .
H11D H 0.1393 0.1476 0.7689 0.144 Uiso 0.50 1 calc PR . .
H11E H 0.1920 0.1607 0.8067 0.144 Uiso 0.50 1 calc PR . .
H11F H 0.1854 0.1785 0.7432 0.144 Uiso 0.50 1 calc PR . .
C12 C 0.0677(3) 0.17504(17) 0.91656(19) 0.112(2) Uani 1 1 d . . .
H12A H 0.0768 0.1516 0.8910 0.169 Uiso 1 1 calc R . .
H12B H 0.0377 0.1666 0.9424 0.169 Uiso 1 1 calc R . .
H12C H 0.1007 0.1827 0.9388 0.169 Uiso 1 1 calc R . .
C13 C 0.07098(10) 0.30576(8) 1.17053(10) 0.0297(5) Uani 1 1 d . . .
H13A H 0.0705 0.2938 1.1320 0.045 Uiso 1 1 calc R . .
H13B H 0.1092 0.3062 1.1849 0.045 Uiso 1 1 calc R . .
H13C H 0.0564 0.3345 1.1694 0.045 Uiso 1 1 calc R . .
C14 C 0.17551(17) 0.22422(19) 1.1772(2) 0.0477(16) Uani 0.726(13) 1 d P . .
H14A H 0.2015 0.2460 1.1899 0.072 Uiso 0.726(13) 1 calc PR . .
H14B H 0.1617 0.2312 1.1390 0.072 Uiso 0.726(13) 1 calc PR . .
H14C H 0.1947 0.1970 1.1760 0.072 Uiso 0.726(13) 1 calc PR . .
C14A C 0.1757(5) 0.1974(7) 1.2037(8) 0.066(6) Uani 0.274(13) 1 d P . .
H14D H 0.1771 0.1912 1.1628 0.100 Uiso 0.274(13) 1 calc PR . .
H14E H 0.1725 0.1711 1.2252 0.100 Uiso 0.274(13) 1 calc PR . .
H14F H 0.2097 0.2121 1.2151 0.100 Uiso 0.274(13) 1 calc PR . .
C15 C 0.0818(2) 0.1813(2) 1.08457(17) 0.122(3) Uani 1 1 d . . .
H15A H 0.1092 0.1677 1.1095 0.182 Uiso 1 1 calc R . .
H15B H 0.1011 0.1959 1.0535 0.182 Uiso 1 1 calc R . .
H15C H 0.0569 0.1600 1.0686 0.182 Uiso 1 1 calc R . .
C16 C 0.09584(18) 0.12214(11) 1.22432(16) 0.0619(10) Uani 1 1 d . . .
H16A H 0.1265 0.1392 1.2392 0.093 Uiso 1 1 calc R . .
H16B H 0.1094 0.1046 1.1929 0.093 Uiso 1 1 calc R . .
H16C H 0.0813 0.1041 1.2547 0.093 Uiso 1 1 calc R . .
C17 C 0.3105(2) 0.1579(2) 0.9152(4) 0.167(4) Uani 1 1 d . . .
H17A H 0.3339 0.1346 0.9021 0.250 Uiso 1 1 calc R . .
H17B H 0.3208 0.1655 0.9543 0.250 Uiso 1 1 calc R . .
H17C H 0.3158 0.1822 0.8902 0.250 Uiso 1 1 calc R . .
C18 C 0.2034(3) 0.24513(18) 0.9315(3) 0.117(2) Uani 1 1 d . . .
H18A H 0.2011 0.2337 0.9702 0.176 Uiso 1 1 calc R . .
H18B H 0.1746 0.2666 0.9263 0.176 Uiso 1 1 calc R . .
H18C H 0.2401 0.2578 0.9256 0.176 Uiso 1 1 calc R . .
C19 C 0.0717(4) 0.2852(4) 1.0139(3) 0.084(3) Uani 0.50 1 d P . .
H19A H 0.0787 0.2741 0.9756 0.125 Uiso 0.50 1 calc PR . .
H19B H 0.1046 0.2808 1.0378 0.125 Uiso 0.50 1 calc PR . .
H19C H 0.0635 0.3154 1.0115 0.125 Uiso 0.50 1 calc PR . .
C20 C -0.0573(4) 0.1965(3) 0.9837(3) 0.064(2) Uani 0.50 1 d P . .
H20A H -0.0632 0.2017 1.0244 0.096 Uiso 0.50 1 calc PR . .
H20B H -0.0394 0.1690 0.9786 0.096 Uiso 0.50 1 calc PR . .
H20C H -0.0931 0.1967 0.9638 0.096 Uiso 0.50 1 calc PR . .
C21 C 0.1815(4) 0.0487(3) 0.3123(3) 0.068(3) Uani 0.50 1 d P . .
H21A H 0.1459 0.0436 0.3314 0.102 Uiso 0.50 1 calc PR . .
H21B H 0.1771 0.0448 0.2711 0.102 Uiso 0.50 1 calc PR . .
H21C H 0.1938 0.0775 0.3201 0.102 Uiso 0.50 1 calc PR . .
C22 C 0.3006(5) -0.0459(4) 0.2774(3) 0.113(5) Uani 0.50 1 d P . .
H22A H 0.3112 -0.0368 0.3159 0.169 Uiso 0.50 1 calc PR . .
H22B H 0.3340 -0.0486 0.2538 0.169 Uiso 0.50 1 calc PR . .
H22C H 0.2816 -0.0731 0.2795 0.169 Uiso 0.50 1 calc PR . .
C23 C 0.0694(4) -0.0001(3) 0.7230(4) 0.082(3) Uani 0.50 1 d P . .
H23B H 0.0530 0.0281 0.7200 0.123 Uiso 0.50 1 calc PR . .
H23C H 0.1086 0.0023 0.7340 0.123 Uiso 0.50 1 calc PR . .
H23D H 0.0493 -0.0164 0.7519 0.123 Uiso 0.50 1 calc PR . .
C23A C 0.0035(5) -0.0007(4) 0.6661(7) 0.151(7) Uani 0.50 1 d P . .
H23E H -0.0035 -0.0151 0.7024 0.227 Uiso 0.50 1 calc PR . .
H23F H -0.0313 0.0016 0.6447 0.227 Uiso 0.50 1 calc PR . .
H23G H 0.0183 0.0275 0.6736 0.227 Uiso 0.50 1 calc PR . .
C24 C -0.0334(7) -0.1026(6) 0.5790(9) 0.241(16) Uani 0.50 1 d P . .
H24B H -0.0250 -0.0948 0.5395 0.362 Uiso 0.50 1 calc PR . .
H24C H -0.0597 -0.0824 0.5952 0.362 Uiso 0.50 1 calc PR . .
H24D H -0.0498 -0.1308 0.5798 0.362 Uiso 0.50 1 calc PR . .
C24A C 0.0457(3) -0.0756(3) -0.1210(4) 0.074(3) Uani 0.50 1 d P . .
H24E H 0.0741 -0.0976 -0.1232 0.111 Uiso 0.50 1 calc PR . .
H24F H 0.0299 -0.0749 -0.0825 0.111 Uiso 0.50 1 calc PR . .
H24G H 0.0625 -0.0483 -0.1299 0.111 Uiso 0.50 1 calc PR . .
O27 O 0.2018(4) 0.1442(4) 0.8001(5) 0.049(4) Uani 0.203(7) 1 d P A 1
C27 C 0.2439(9) 0.1505(10) 0.7566(8) 0.106(12) Uani 0.203(7) 1 d P A 1
H27A H 0.2266 0.1625 0.7224 0.158 Uiso 0.203(7) 1 calc PR A 1
H27B H 0.2611 0.1235 0.7470 0.158 Uiso 0.203(7) 1 calc PR A 1
H27C H 0.2723 0.1699 0.7709 0.158 Uiso 0.203(7) 1 calc PR A 1

loop_
_atom_site_aniso_label
_atom_site_aniso_U_11
_atom_site_aniso_U_22
_atom_site_aniso_U_33
_atom_site_aniso_U_23
_atom_site_aniso_U_13
_atom_site_aniso_U_12
Mg1 0.0367(4) 0.0252(4) 0.0272(4) 0.0022(3) 0.0072(3) -0.0015(3)
Mg2 0.0285(4) 0.0397(5) 0.0186(4) -0.0021(3) 0.0029(3) -0.0184(3)
Mg3 0.0264(4) 0.0493(6) 0.0253(4) -0.0011(4) -0.0043(3) 0.0110(4)
Mg4 0.0185(3) 0.0241(4) 0.0176(4) -0.0003(3) 0.0007(3) 0.0058(3)
O1 0.0380(9) 0.0251(8) 0.0188(8) 0.0024(6) 0.0098(6) -0.0048(7)
O2 0.0285(8) 0.0392(10) 0.0247(8) 0.0116(7) -0.0092(7) -0.0153(7)
O3 0.0353(11) 0.0353(11) 0.0868(18) -0.0001(11) 0.0218(11) -0.0035(8)
O4 0.0434(11) 0.0256(9) 0.0656(15) 0.0051(9) 0.0103(10) -0.0007(8)
O5 0.110(2) 0.0484(14) 0.0309(12) -0.0108(10) 0.0288(13) -0.0040(14)
O6 0.0321(9) 0.0408(10) 0.0402(10) -0.0169(8) 0.0147(8) -0.0191(8)
O7 0.0273(9) 0.0408(11) 0.0604(14) 0.0035(10) -0.0020(9) -0.0146(8)
O8 0.101(2) 0.099(2) 0.0208(10) -0.0027(11) -0.0067(11) -0.0775(18)
O9 0.0245(8) 0.0494(11) 0.0235(9) -0.0131(8) 0.0051(6) -0.0038(7)
O10 0.0467(13) 0.0490(13) 0.0806(19) 0.0158(13) -0.0167(12) 0.0054(11)
O11 0.0267(9) 0.0664(15) 0.0523(13) -0.0087(11) -0.0113(9) 0.0157(9)
O12 0.0724(18) 0.109(3) 0.0279(12) 0.0087(13) -0.0090(12) 0.0490(18)
O13 0.0185(7) 0.0242(8) 0.0156(7) 0.0039(6) 0.0049(5) 0.0020(5)
O14 0.0176(7) 0.0385(10) 0.0419(10) 0.0000(8) 0.0062(7) 0.0051(7)
O15 0.0492(11) 0.0469(12) 0.0199(9) -0.0048(8) 0.0079(8) 0.0187(9)
O16 0.0288(9) 0.0266(9) 0.0561(13) -0.0059(9) -0.0062(8) 0.0096(7)
O17 0.0518(15) 0.103(2) 0.111(3) 0.082(2) 0.0364(15) 0.0271(15)
O18 0.102(3) 0.094(2) 0.100(3) -0.029(2) -0.058(2) 0.040(2)
O19 0.046(2) 0.055(3) 0.0174(16) 0.0012(16) 0.0010(15) 0.0051(19)
O20 0.061(3) 0.057(3) 0.0202(18) 0.0059(17) -0.0031(17) -0.004(2)
O21 0.0402(19) 0.044(2) 0.0182(16) -0.0017(15) -0.0021(14) 0.0089(16)
O22 0.086(4) 0.082(4) 0.0170(17) -0.005(2) -0.005(2) 0.051(3)
O23 0.051(4) 0.041(3) 0.088(5) 0.002(3) 0.040(3) -0.008(3)
O23A 0.049(4) 0.046(4) 0.192(10) 0.043(5) 0.062(5) 0.013(3)
O24 0.142(8) 0.074(5) 0.258(13) 0.109(7) -0.156(9) -0.070(5)
O24A 0.041(3) 0.050(4) 0.135(6) 0.048(4) -0.038(4) -0.016(2)
C1 0.0579(17) 0.0334(14) 0.0262(13) 0.0067(10) 0.0177(12) -0.0069(12)
C2 0.0495(18) 0.064(2) 0.062(2) 0.0356(17) -0.0369(16) -0.0341(16)
C3 0.0326(17) 0.057(2) 0.185(6) -0.003(3) 0.009(2) 0.0021(16)
C4 0.085(3) 0.0322(17) 0.127(4) -0.001(2) 0.026(3) 0.0123(18)
C5 0.136(9) 0.062(5) 0.057(5) -0.020(4) 0.041(6) 0.007(6)
C5A 0.096(7) 0.077(6) 0.052(4) -0.018(4) 0.030(4) 0.031(5)
C6 0.0440(16) 0.0427(16) 0.0517(17) -0.0095(14) 0.0142(13) -0.0233(13)
C7 0.0262(17) 0.133(5) 0.172(6) -0.061(4) -0.001(2) -0.029(2)
C8 0.088(3) 0.122(4) 0.0352(18) -0.014(2) -0.0125(18) -0.067(3)
C9 0.0400(16) 0.082(2) 0.0508(19) -0.0399(18) 0.0172(14) -0.0080(16)
C10 0.289(11) 0.057(3) 0.277(11) -0.045(5) -0.194(9) 0.086(5)
C11 0.029(3) 0.115(7) 0.063(5) -0.016(5) -0.002(3) 0.016(4)
C11A 0.055(5) 0.118(9) 0.115(9) -0.047(8) -0.001(5) 0.032(6)
C12 0.208(7) 0.081(3) 0.049(2) 0.031(2) -0.012(3) 0.006(4)
C13 0.0322(12) 0.0310(12) 0.0261(11) 0.0079(10) 0.0139(9) 0.0018(9)
C14 0.0278(19) 0.056(3) 0.059(3) 0.000(3) 0.0172(19) 0.0061(18)
C14A 0.029(6) 0.097(15) 0.073(11) -0.019(10) -0.007(6) 0.031(7)
C15 0.119(4) 0.208(7) 0.038(2) -0.030(3) -0.001(2) 0.114(5)
C16 0.091(3) 0.0412(17) 0.054(2) -0.0051(15) -0.0141(19) 0.0368(18)
C17 0.065(3) 0.142(5) 0.294(10) 0.169(7) 0.071(4) 0.030(3)
C18 0.158(6) 0.083(4) 0.111(5) -0.022(3) -0.056(4) 0.040(4)
C19 0.085(6) 0.132(9) 0.034(4) 0.017(5) -0.004(4) -0.048(6)
C20 0.082(5) 0.080(6) 0.031(3) 0.006(4) 0.000(3) -0.027(4)
C21 0.081(5) 0.098(6) 0.026(3) -0.006(3) -0.014(3) 0.053(5)
C22 0.157(11) 0.155(11) 0.027(4) -0.002(5) -0.008(5) 0.118(10)
C23 0.079(6) 0.091(6) 0.075(6) -0.002(5) 0.039(5) -0.022(5)
C23A 0.110(9) 0.106(8) 0.238(17) 0.054(10) 0.135(11) 0.034(7)
C24 0.190(17) 0.25(2) 0.28(2) 0.24(2) -0.193(19) -0.167(17)
C24A 0.043(4) 0.085(7) 0.093(7) -0.057(5) -0.023(4) 0.010(4)
O27 0.036(6) 0.067(8) 0.045(6) 0.006(5) 0.000(4) 0.019(5)
C27 0.074(14) 0.21(3) 0.037(10) -0.001(14) 0.011(9) 0.078(18)

loop_
_atom_type_symbol
_atom_type_description
_atom_type_scat_dispersion_real
_atom_type_scat_dispersion_imag
_atom_type_scat_source
C C 0.0033 0.0016 'International Tables Vol C Tables 4.2.6.8 and 6.1.1.4'
H H 0.0000 0.0000 'International Tables Vol C Tables 4.2.6.8 and 6.1.1.4'
O O 0.0106 0.0060 'International Tables Vol C Tables 4.2.6.8 and 6.1.1.4'
Mg Mg 0.0486 0.0363 'International Tables Vol C Tables 4.2.6.8 and 6.1.1.4'

loop_
_geom_angle_atom_site_label_1
_geom_angle_atom_site_label_2
_geom_angle_atom_site_label_3
_geom_angle
_geom_angle_site_symmetry_1
_geom_angle_site_symmetry_3
_geom_angle_publ_flag
O3 Mg1 O1 92.58(8) . . ?
O3 Mg1 O5 92.03(12) . . ?
O1 Mg1 O5 98.20(9) . . ?
O3 Mg1 O2 93.11(9) . . ?
O1 Mg1 O2 83.51(8) . . ?
O5 Mg1 O2 174.51(11) . . ?
O3 Mg1 O4 100.08(9) . . ?
O1 Mg1 O4 163.62(9) . . ?
O5 Mg1 O4 91.73(10) . . ?
O2 Mg1 O4 85.46(9) . . ?
O3 Mg1 O1 170.80(9) . 2 ?
O1 Mg1 O1 78.85(8) . 2 ?
O5 Mg1 O1 92.51(11) . 2 ?
O2 Mg1 O1 82.67(7) . 2 ?
O4 Mg1 O1 87.78(8) . 2 ?
O3 Mg1 Mg2 134.29(8) . 2 ?
O1 Mg1 Mg2 85.43(5) . 2 ?
O5 Mg1 Mg2 133.51(10) . 2 ?
O2 Mg1 Mg2 41.24(5) . 2 ?
O4 Mg1 Mg2 78.30(7) . 2 ?
O1 Mg1 Mg2 42.45(5) 2 2 ?
O3 Mg1 Mg2 86.65(7) . . ?
O1 Mg1 Mg2 42.23(5) . . ?
O5 Mg1 Mg2 140.16(8) . . ?
O2 Mg1 Mg2 42.28(6) . . ?
O4 Mg1 Mg2 127.73(8) . . ?
O1 Mg1 Mg2 84.73(5) 2 . ?
Mg2 Mg1 Mg2 61.93(3) 2 . ?
O3 Mg1 Mg1 132.38(8) . 2 ?
O1 Mg1 Mg1 39.81(5) . 2 ?
O5 Mg1 Mg1 95.61(9) . 2 ?
O2 Mg1 Mg1 82.33(6) . 2 ?
O4 Mg1 Mg1 126.47(8) . 2 ?
O1 Mg1 Mg1 39.07(5) 2 2 ?
Mg2 Mg1 Mg1 58.86(3) 2 2 ?
Mg2 Mg1 Mg1 58.66(3) . 2 ?
O6 Mg2 O2 91.27(8) . 2 ?
O6 Mg2 O8 91.45(12) . . ?
O2 Mg2 O8 98.09(10) 2 . ?
O6 Mg2 O7 101.33(8) . . ?
O2 Mg2 O7 163.80(9) 2 . ?
O8 Mg2 O7 91.78(11) . . ?
O6 Mg2 O2 170.52(8) . . ?
O2 Mg2 O2 79.57(9) 2 . ?
O8 Mg2 O2 92.29(11) . . ?
O7 Mg2 O2 87.27(8) . . ?
O6 Mg2 O1 94.00(8) . . ?
O2 Mg2 O1 83.58(7) 2 . ?
O8 Mg2 O1 174.27(13) . . ?
O7 Mg2 O1 85.41(9) . . ?
O2 Mg2 O1 82.60(7) . . ?
O6 Mg2 Mg1 86.24(6) . 2 ?
O2 Mg2 Mg1 42.17(5) 2 2 ?
O8 Mg2 Mg1 140.00(9) . 2 ?
O7 Mg2 Mg1 127.84(7) . 2 ?
O2 Mg2 Mg1 85.30(5) . 2 ?
O1 Mg2 Mg1 42.44(5) . 2 ?
O6 Mg2 Mg1 135.39(7) . . ?
O2 Mg2 Mg1 85.82(6) 2 . ?
O8 Mg2 Mg1 133.06(11) . . ?
O7 Mg2 Mg1 78.07(7) . . ?
O2 Mg2 Mg1 42.16(5) . . ?
O1 Mg2 Mg1 41.42(5) . . ?
Mg1 Mg2 Mg1 62.48(3) 2 . ?
O6 Mg2 Mg2 131.57(7) . 2 ?
O2 Mg2 Mg2 40.30(6) 2 2 ?
O8 Mg2 Mg2 95.18(6) . 2 ?
O7 Mg2 Mg2 126.25(8) . 2 ?
O2 Mg2 Mg2 39.32(5) . 2 ?
O1 Mg2 Mg2 82.52(5) . 2 ?
Mg1 Mg2 Mg2 59.14(2) 2 2 ?
Mg1 Mg2 Mg2 58.94(3) . 2 ?
O10 Mg3 O9 167.16(9) . 8_456 ?
O10 Mg3 O12 93.02(14) . . ?
O9 Mg3 O12 95.62(12) 8_456 . ?
O10 Mg3 O9 90.38(11) . . ?
O9 Mg3 O9 81.05(8) 8_456 . ?
O12 Mg3 O9 176.60(13) . . ?
O10 Mg3 O9 89.61(10) . 3_556 ?
O9 Mg3 O9 80.15(9) 8_456 3_556 ?
O12 Mg3 O9 95.45(10) . 3_556 ?
O9 Mg3 O9 84.71(7) . 3_556 ?
O10 Mg3 O11 92.76(10) . . ?
O9 Mg3 O11 97.67(9) 8_456 . ?
O12 Mg3 O11 83.16(11) . . ?
O9 Mg3 O11 96.55(9) . . ?
O9 Mg3 O11 177.30(10) 3_556 . ?
O10 Mg3 Mg3 80.46(7) . 3_556 ?
O9 Mg3 Mg3 86.76(5) 8_456 3_556 ?
O12 Mg3 Mg3 137.47(10) . 3_556 ?
O9 Mg3 Mg3 43.41(5) . 3_556 ?
O9 Mg3 Mg3 43.02(5) 3_556 3_556 ?
O11 Mg3 Mg3 138.74(8) . 3_556 ?
O10 Mg3 Mg3 130.46(10) . 8_456 ?
O9 Mg3 Mg3 41.13(5) 8_456 8_456 ?
O12 Mg3 Mg3 136.43(12) . 8_456 ?
O9 Mg3 Mg3 40.19(6) . 8_456 ?
O9 Mg3 Mg3 83.69(5) 3_556 8_456 ?
O11 Mg3 Mg3 95.72(7) . 8_456 ?
Mg3 Mg3 Mg3 61.66(3) 3_556 8_456 ?
O10 Mg3 Mg3 128.97(9) . 6_455 ?
O9 Mg3 Mg3 40.76(5) 8_456 6_455 ?
O12 Mg3 Mg3 94.96(8) . 6_455 ?
O9 Mg3 Mg3 82.99(6) . 6_455 ?
O9 Mg3 Mg3 39.49(6) 3_556 6_455 ?
O11 Mg3 Mg3 138.21(9) . 6_455 ?
Mg3 Mg3 Mg3 60.46(3) 3_556 6_455 ?
Mg3 Mg3 Mg3 57.88(4) 8_456 6_455 ?
O14 Mg4 O13 167.63(8) . 6_455 ?
O14 Mg4 O13 90.08(7) . 8_457 ?
O13 Mg4 O13 81.51(6) 6_455 8_457 ?
O14 Mg4 O15 95.13(8) . . ?
O13 Mg4 O15 93.37(8) 6_455 . ?
O13 Mg4 O15 174.78(8) 8_457 . ?
O14 Mg4 O13 90.64(7) . . ?
O13 Mg4 O13 79.58(7) 6_455 . ?
O13 Mg4 O13 84.48(7) 8_457 . ?
O15 Mg4 O13 95.66(8) . . ?
O14 Mg4 O16 93.03(8) . . ?
O13 Mg4 O16 96.62(7) 6_455 . ?
O13 Mg4 O16 94.28(8) 8_457 . ?
O15 Mg4 O16 85.24(9) . . ?
O13 Mg4 O16 176.13(8) . . ?
O14 Mg4 Mg4 81.08(6) . 8_457 ?
O13 Mg4 Mg4 86.59(5) 6_455 8_457 ?
O13 Mg4 Mg4 43.33(5) 8_457 8_457 ?
O15 Mg4 Mg4 137.83(8) . 8_457 ?
O13 Mg4 Mg4 42.84(4) . 8_457 ?
O16 Mg4 Mg4 136.72(7) . 8_457 ?
O14 Mg4 Mg4 130.74(7) . 3_557 ?
O13 Mg4 Mg4 41.24(4) 6_455 3_557 ?
O13 Mg4 Mg4 40.69(4) 8_457 3_557 ?
O15 Mg4 Mg4 134.10(7) . 3_557 ?
O13 Mg4 Mg4 84.03(4) . 3_557 ?
O16 Mg4 Mg4 92.64(6) . 3_557 ?
Mg4 Mg4 Mg4 62.23(3) 8_457 3_557 ?
O14 Mg4 Mg4 129.80(7) . 6_455 ?
O13 Mg4 Mg4 40.30(5) 6_455 6_455 ?
O13 Mg4 Mg4 82.57(5) 8_457 6_455 ?
O15 Mg4 Mg4 94.21(6) . 6_455 ?
O13 Mg4 Mg4 39.34(4) . 6_455 ?
O16 Mg4 Mg4 136.89(7) . 6_455 ?
Mg4 Mg4 Mg4 59.98(3) 8_457 6_455 ?
Mg4 Mg4 Mg4 57.78(3) 3_557 6_455 ?
C1 O1 Mg1 119.02(16) . . ?
C1 O1 Mg1 119.23(17) . 2 ?
Mg1 O1 Mg1 101.12(8) . 2 ?
C1 O1 Mg2 120.94(16) . . ?
Mg1 O1 Mg2 96.36(8) . . ?
Mg1 O1 Mg2 95.11(7) 2 . ?
C2 O2 Mg2 118.92(16) . 2 ?
C2 O2 Mg1 121.2(2) . . ?
Mg2 O2 Mg1 96.59(7) 2 . ?
C2 O2 Mg2 119.18(18) . . ?
Mg2 O2 Mg2 100.38(9) 2 . ?
Mg1 O2 Mg2 95.56(7) . . ?
C3 O3 Mg1 122.9(2) . . ?
C4 O4 Mg1 142.5(3) . . ?
C5 O5 C5A 53.1(6) . . ?
C5 O5 Mg1 133.4(5) . . ?
C5A O5 Mg1 117.3(4) . . ?
C6 O6 Mg2 123.01(18) . . ?
C7 O7 Mg2 143.3(3) . . ?
C8 O8 Mg2 126.6(2) . . ?
C9 O9 Mg3 121.7(2) . 8_456 ?
C9 O9 Mg3 120.6(2) . . ?
Mg3 O9 Mg3 98.67(8) 8_456 . ?
C9 O9 Mg3 117.12(17) . 3_556 ?
Mg3 O9 Mg3 99.75(9) 8_456 3_556 ?
Mg3 O9 Mg3 93.57(7) . 3_556 ?
C10 O10 Mg3 142.6(4) . . ?
C11 O11 C11A 49.9(6) . . ?
C11 O11 Mg3 137.1(3) . . ?
C11A O11 Mg3 123.3(4) . . ?
C12 O12 Mg3 127.4(3) . . ?
C13 O13 Mg4 121.35(14) . 6_455 ?
C13 O13 Mg4 119.70(14) . 8_457 ?
Mg4 O13 Mg4 98.07(6) 6_455 8_457 ?
C13 O13 Mg4 118.17(13) . . ?
Mg4 O13 Mg4 100.36(7) 6_455 . ?
Mg4 O13 Mg4 93.83(6) 8_457 . ?
C14A O14 C14 45.4(9) . . ?
C14A O14 Mg4 134.4(8) . . ?
C14 O14 Mg4 133.9(3) . . ?
C15 O15 Mg4 126.4(2) . . ?
C16 O16 Mg4 129.5(2) . . ?
C19 O19 O19 155.9(4) . 6_455 ?
C20 O20 O20 157.8(4) . 6_455 ?
C20 O20 C19 33.6(5) . 6_455 ?
O20 O20 C19 127.2(4) 6_455 6_455 ?
C21 O21 C22 34.6(4) . 2 ?
O22 O22 C22 155.1(5) 2 . ?
O23A O23 C23 144.4(10) . . ?
O23 O23A C23A 82.8(12) . . ?
O24A O24 C24 97.8(15) . . ?
O24A O24 C24A 51.5(7) . 3 ?
C24 O24 C24A 48.4(12) . 3 ?
O24 O24A C24A 78.7(8) . 3 ?

loop_
_geom_bond_atom_site_label_1
_geom_bond_atom_site_label_2
_geom_bond_distance
_geom_bond_site_symmetry_2
_geom_bond_publ_flag
Mg1 O3 2.045(2) . ?
Mg1 O1 2.0665(18) . ?
Mg1 O5 2.085(2) . ?
Mg1 O2 2.0937(19) . ?
Mg1 O4 2.099(2) . ?
Mg1 O1 2.0990(19) 2 ?
Mg1 Mg2 3.0981(12) 2 ?
Mg1 Mg2 3.1046(12) . ?
Mg1 Mg1 3.2170(17) 2 ?
Mg2 O6 2.053(2) . ?
Mg2 O2 2.0559(17) 2 ?
Mg2 O8 2.077(2) . ?
Mg2 O7 2.095(2) . ?
Mg2 O2 2.098(2) . ?
Mg2 O1 2.0994(18) . ?
Mg2 Mg1 3.0981(12) 2 ?
Mg2 Mg2 3.1913(15) 2 ?
Mg3 O10 2.012(3) . ?
Mg3 O9 2.056(2) 8_456 ?
Mg3 O12 2.093(3) . ?
Mg3 O9 2.0963(19) . ?
Mg3 O9 2.1114(18) 3_556 ?
Mg3 O11 2.121(2) . ?
Mg3 Mg3 3.0666(16) 3_556 ?
Mg3 Mg3 3.1502(19) 8_456 ?
Mg3 Mg3 3.1870(17) 6_455 ?
Mg4 O14 2.0261(18) . ?
Mg4 O13 2.0615(16) 6_455 ?
Mg4 O13 2.0844(16) 8_457 ?
Mg4 O15 2.089(2) . ?
Mg4 O13 2.1036(17) . ?
Mg4 O16 2.108(2) . ?
Mg4 Mg4 3.0588(15) 8_457 ?
Mg4 Mg4 3.1306(14) 3_557 ?
Mg4 Mg4 3.1992(14) 6_455 ?
O1 C1 1.417(3) . ?
O1 Mg1 2.0990(19) 2 ?
O2 C2 1.419(3) . ?
O2 Mg2 2.0559(17) 2 ?
O3 C3 1.417(5) . ?
O4 C4 1.385(4) . ?
O5 C5 1.342(8) . ?
O5 C5A 1.568(8) . ?
O6 C6 1.418(3) . ?
O7 C7 1.396(4) . ?
O8 C8 1.392(4) . ?
O9 C9 1.419(3) . ?
O9 Mg3 2.056(2) 8_456 ?
O9 Mg3 2.1114(18) 3_556 ?
O10 C10 1.291(5) . ?
O11 C11 1.444(8) . ?
O11 C11A 1.524(9) . ?
O12 C12 1.387(5) . ?
O13 C13 1.416(3) . ?
O13 Mg4 2.0615(16) 6_455 ?
O13 Mg4 2.0844(16) 8_457 ?
O14 C14A 1.349(12) . ?
O14 C14 1.384(4) . ?
O15 C15 1.400(4) . ?
O16 C16 1.421(4) . ?
O17 C17 1.296(6) . ?
O18 C18 1.402(6) . ?
O19 C19 1.405(9) . ?
O19 O19 1.541(9) 6_455 ?
O20 C20 1.419(9) . ?
O20 O20 1.750(9) 6_455 ?
O20 C19 1.770(10) 6_455 ?
O21 C21 1.410(7) . ?
O21 C22 1.632(9) 2 ?
O22 O22 1.213(9) 2 ?
O22 C22 1.417(9) . ?
O23 O23A 1.015(12) . ?
O23 C23 1.406(11) . ?
O23A C23A 1.400(12) . ?
O24 O24A 1.368(17) . ?
O24 C24 1.451(13) . ?
O24 C24A 1.753(17) 3 ?
O24A C24A 1.399(10) 3 ?
C24A O24A 1.399(10) 3 ?
O27 C27 1.45(2) . ?
